data_4025793
loop_
_publ_author_name
'Noriko Okamoto'
'Kei Takeda'
'Reiko Yanada'

_publ_contact_author_email y-miwa@ps.hirokoku-u.ac.jp
_publ_contact_author_fax +81-823-73-8570
_publ_contact_author_name 'Yoshihisa Miwa'
_publ_contact_author_phone +81-823-73-8946
_publ_section_title
;
 Platinum-Catalyzed, One-Pot Tandem Synthesis of Indoles and Isoquinolines
 via Sequential Rearrangement of Amides and Aminocyclization
;
_journal_name_full 'Journal of Organic Chemistry'
_journal_page_first 7615
_journal_page_last 7625
_journal_paper_doi 10.1021/jo101347f
_journal_volume 75
_journal_year 2010
_chemical_formula_moiety 'C24 H22 N2 O4 '
_chemical_formula_sum 'C24 H22 N2 O4'
_chemical_formula_weight 402.45
_chemical_melting_point 238\/D239
_space_group_IT_number 14
_symmetry_cell_setting monoclinic
_symmetry_Int_Tables_number 14
_symmetry_space_group_name_Hall '-P 2yab'
_symmetry_space_group_name_H-M 'P 1 21/a 1'
_audit_creation_date 2009-05-18
_audit_creation_method 'by CrystalStructure 3.8'
_cell_angle_alpha 90.0000
_cell_angle_beta 99.70(3)
_cell_angle_gamma 90.0000
_cell_formula_units_Z 4
_cell_length_a 15.149(12)
_cell_length_b 5.442(6)
_cell_length_c 24.33(2)
_cell_measurement_reflns_used 9141
_cell_measurement_temperature 296.1
_cell_measurement_theta_max 27.4
_cell_measurement_theta_min 3.4
_cell_volume 1977(3)
_computing_cell_refinement PROCESS-AUTO
_computing_data_collection PROCESS-AUTO
_computing_data_reduction CrystalStructure
_computing_publication_material 'CrystalStructure 3.8'
_computing_structure_refinement CRYSTALS
_computing_structure_solution SIR92
_diffrn_detector_area_resol_mean 10.00
_diffrn_measured_fraction_theta_full 0.990
_diffrn_measured_fraction_theta_max 0.990
_diffrn_measurement_device_type 'Rigaku RAXIS-RAPID'
_diffrn_measurement_method w
_diffrn_radiation_type 'Mo K'a'
_diffrn_radiation_wavelength 0.71075
_diffrn_reflns_av_R_equivalents 0.067
_diffrn_reflns_limit_h_max 19
_diffrn_reflns_limit_h_min -17
_diffrn_reflns_limit_k_max 7
_diffrn_reflns_limit_k_min -7
_diffrn_reflns_limit_l_max 31
_diffrn_reflns_limit_l_min -30
_diffrn_reflns_number 17912
_diffrn_reflns_theta_full 27.45
_diffrn_reflns_theta_max 27.45
_exptl_absorpt_coefficient_mu 0.093
_exptl_absorpt_correction_type none
_exptl_crystal_colour colorless
_exptl_crystal_density_diffrn 1.352
_exptl_crystal_density_method 'not measured'
_exptl_crystal_description platelet
_exptl_crystal_F_000 848.00
_exptl_crystal_size_max 0.25
_exptl_crystal_size_mid 0.25
_exptl_crystal_size_min 0.10
_refine_diff_density_max 0.39
_refine_diff_density_min -0.46
_refine_ls_extinction_method none
_refine_ls_goodness_of_fit_ref 0.988
_refine_ls_hydrogen_treatment refall
_refine_ls_number_parameters 293
_refine_ls_number_reflns 5616
_refine_ls_R_factor_gt 0.0361
_refine_ls_shift/su_max 0.0000
_refine_ls_structure_factor_coef F
_refine_ls_weighting_details
;
    Chebychev polynomial with 3 parameters (Carruthers & Watkin, 1979)
    45.1918    57.9131    16.2452
;
_refine_ls_weighting_scheme calc
_refine_ls_wR_factor_ref 0.0471
_reflns_number_gt 5536
_reflns_number_total 4457
_reflns_threshold_expression F^2^>2.0's(F^2^)
_cod_data_source_file jo101347f_si_003.cif
_cod_data_source_block '_yanada3'
_cod_original_formula_sum 'C24 H22 N2 O4 '
_cod_database_code 4025793

loop_
_symmetry_equiv_pos_site_id
_symmetry_equiv_pos_as_xyz
1 +X,+Y,+Z
2 1/2-X,1/2+Y,-Z
3 -X,-Y,-Z
4 1/2+X,1/2-Y,+Z

loop_
_atom_site_label
_atom_site_type_symbol
_atom_site_fract_x
_atom_site_fract_y
_atom_site_fract_z
_atom_site_U_iso_or_equiv
_atom_site_adp_type
_atom_site_occupancy
_atom_site_symmetry_multiplicity
_atom_site_calc_flag
_atom_site_refinement_flags
_atom_site_disorder_assembly
_atom_site_disorder_group
O(1) O 0.60742(8) 0.6013(2) 0.48928(5) 0.0449(3) Uani 1.00 1 d . . .
O(2) O 0.73303(10) 0.7546(2) 0.46460(5) 0.0547(4) Uani 1.00 1 d . . .
O(3) O 0.41984(8) 0.4074(2) 1.04409(5) 0.0493(4) Uani 1.00 1 d . . .
O(4) O 0.32156(9) 0.2029(2) 1.08561(6) 0.0677(5) Uani 1.00 1 d . . .
N(1) N 0.64835(10) 0.4733(2) 0.40878(6) 0.0386(4) Uani 1.00 1 d . . .
N(2) N 0.47071(9) 0.1229(3) 1.10860(6) 0.0418(4) Uani 1.00 1 d . . .
C(1) C 0.27827(15) 0.7731(4) 0.71288(8) 0.0553(6) Uani 1.00 1 d . . .
C(2) C 0.21185(15) 0.6147(4) 0.72243(9) 0.0598(7) Uani 1.00 1 d . . .
C(3) C 0.18903(14) 0.4119(4) 0.68849(9) 0.0581(7) Uani 1.00 1 d . . .
C(4) C 0.23112(13) 0.3626(3) 0.64341(8) 0.0501(6) Uani 1.00 1 d . . .
C(5) C 0.29796(12) 0.5253(3) 0.63360(8) 0.0402(5) Uani 1.00 1 d . . .
C(6) C 0.32255(12) 0.7279(3) 0.66771(7) 0.0437(6) Uani 1.00 1 d . . .
C(7) C 0.39233(13) 0.8540(3) 0.64581(8) 0.0480(6) Uani 1.00 1 d . . .
C(8) C 0.40923(12) 0.7343(3) 0.60024(7) 0.0401(5) Uani 1.00 1 d . . .
C(9) C 0.47875(12) 0.8009(3) 0.56576(8) 0.0425(6) Uani 1.00 1 d . . .
C(10) C 0.56419(12) 0.6472(3) 0.57909(7) 0.0431(5) Uani 1.00 1 d . . .
C(11) C 0.63421(12) 0.7137(3) 0.54395(7) 0.0427(5) Uani 1.00 1 d . . .
C(12) C 0.66869(13) 0.6227(3) 0.45613(8) 0.0415(6) Uani 1.00 1 d . . .
C(13) C 0.53686(13) 1.0709(3) 0.85348(7) 0.0440(6) Uani 1.00 1 d . . .
C(14) C 0.61189(15) 1.1835(4) 0.83917(8) 0.0569(7) Uani 1.00 1 d . . .
C(15) C 0.59754(17) 1.3733(4) 0.80104(9) 0.0670(8) Uani 1.00 1 d . . .
C(16) C 0.51269(19) 1.4487(4) 0.77756(10) 0.0740(9) Uani 1.00 1 d . . .
C(17) C 0.43824(17) 1.3354(4) 0.79150(10) 0.0696(8) Uani 1.00 1 d . . .
C(18) C 0.45047(14) 1.1433(4) 0.83009(8) 0.0520(6) Uani 1.00 1 d . . .
C(19) C 0.38972(14) 0.9908(4) 0.85399(9) 0.0561(6) Uani 1.00 1 d . . .
C(20) C 0.43590(12) 0.8322(3) 0.88988(8) 0.0425(5) Uani 1.00 1 d . . .
C(21) C 0.39781(12) 0.6463(3) 0.92486(7) 0.0468(6) Uani 1.00 1 d . . .
C(22) C 0.38898(12) 0.7487(3) 0.98207(8) 0.0458(5) Uani 1.00 1 d . . .
C(23) C 0.34863(12) 0.5682(3) 1.01781(9) 0.0520(6) Uani 1.00 1 d . . .
C(24) C 0.39739(13) 0.2442(3) 1.07992(8) 0.0448(6) Uani 1.00 1 d . . .
H(1) H 0.2933 0.9122 0.7362 0.067 Uiso 1.00 1 c R . .
H(2) H 0.1823 0.6427 0.7533 0.074 Uiso 1.00 1 c R . .
H(3) H 0.1431 0.3053 0.6964 0.072 Uiso 1.00 1 c R . .
H(4) H 0.2157 0.2253 0.6196 0.061 Uiso 1.00 1 c R . .
H(5) H 0.4220 0.9986 0.6611 0.058 Uiso 1.00 1 c R . .
H(6) H 0.4940 0.9691 0.5721 0.051 Uiso 1.00 1 c R . .
H(7) H 0.4541 0.7773 0.5276 0.051 Uiso 1.00 1 c R . .
H(8) H 0.5885 0.6704 0.6173 0.051 Uiso 1.00 1 c R . .
H(9) H 0.5488 0.4792 0.5727 0.051 Uiso 1.00 1 c R . .
H(10) H 0.6380 0.8871 0.5406 0.050 Uiso 1.00 1 c R . .
H(11) H 0.6908 0.6507 0.5608 0.051 Uiso 1.00 1 c R . .
H(12) H 0.3798 1.3897 0.7758 0.083 Uiso 1.00 1 c R . .
H(13) H 0.5050 1.5787 0.7511 0.090 Uiso 1.00 1 c R . .
H(14) H 0.6473 1.4576 0.7910 0.082 Uiso 1.00 1 c R . .
H(15) H 0.6706 1.1307 0.8545 0.069 Uiso 1.00 1 c R . .
H(16) H 0.3262 0.9993 0.8455 0.066 Uiso 1.00 1 c R . .
H(17) H 0.3404 0.5962 0.9063 0.055 Uiso 1.00 1 c R . .
H(18) H 0.4366 0.5081 0.9302 0.055 Uiso 1.00 1 c R . .
H(19) H 0.3517 0.8901 0.9765 0.055 Uiso 1.00 1 c R . .
H(20) H 0.4467 0.7943 1.0010 0.055 Uiso 1.00 1 c R . .
H(21) H 0.3035 0.4748 0.9952 0.063 Uiso 1.00 1 c R . .
H(22) H 0.3233 0.6525 1.0456 0.063 Uiso 1.00 1 c R . .

loop_
_atom_site_aniso_label
_atom_site_aniso_U_11
_atom_site_aniso_U_22
_atom_site_aniso_U_33
_atom_site_aniso_U_12
_atom_site_aniso_U_13
_atom_site_aniso_U_23
O(1) 0.0395(7) 0.0554(9) 0.0410(7) -0.0029(6) 0.0101(6) -0.0114(6)
O(2) 0.0595(9) 0.0519(9) 0.0558(8) -0.0155(7) 0.0186(7) -0.0072(7)
O(3) 0.0291(6) 0.0651(10) 0.0542(8) 0.0064(6) 0.0089(6) 0.0140(7)
O(4) 0.0306(7) 0.0886(12) 0.0842(10) -0.0042(7) 0.0103(7) 0.0287(8)
N(1) 0.0405(9) 0.0389(10) 0.0379(9) 0.0031(7) 0.0113(7) -0.0014(7)
N(2) 0.0316(8) 0.0510(10) 0.0420(9) 0.0029(8) 0.0034(7) 0.0031(8)
C(1) 0.0708(14) 0.0550(15) 0.0423(11) 0.0124(12) 0.0158(11) -0.0003(11)
C(2) 0.0748(15) 0.0615(16) 0.0491(13) 0.0182(13) 0.0276(12) 0.0113(13)
C(3) 0.0632(14) 0.0568(15) 0.0601(14) 0.0082(11) 0.0267(12) 0.0130(12)
C(4) 0.0575(12) 0.0459(13) 0.0491(12) 0.0023(10) 0.0156(10) 0.0040(10)
C(5) 0.0441(11) 0.0404(13) 0.0362(10) 0.0089(9) 0.0072(10) 0.0036(9)
C(6) 0.0495(12) 0.0431(13) 0.0383(11) 0.0107(9) 0.0069(10) 0.0035(10)
C(7) 0.0538(12) 0.0423(13) 0.0482(12) 0.0022(10) 0.0100(10) -0.0075(10)
C(8) 0.0393(10) 0.0384(12) 0.0427(11) 0.0028(9) 0.0073(9) 0.0008(10)
C(9) 0.0482(11) 0.0335(12) 0.0461(11) -0.0017(8) 0.0086(10) -0.0031(9)
C(10) 0.0458(11) 0.0437(13) 0.0391(11) -0.0020(9) 0.0047(9) -0.0061(9)
C(11) 0.0420(11) 0.0453(13) 0.0395(10) -0.0049(9) 0.0030(9) -0.0110(9)
C(12) 0.0455(12) 0.0383(12) 0.0412(11) 0.0068(10) 0.0087(10) 0.0033(10)
C(13) 0.0483(12) 0.0485(13) 0.0359(10) 0.0016(10) 0.0088(9) -0.0007(10)
C(14) 0.0560(13) 0.0648(16) 0.0515(13) -0.0046(11) 0.0137(11) 0.0028(11)
C(15) 0.0776(17) 0.0647(17) 0.0634(15) -0.0051(13) 0.0252(13) 0.0082(13)
C(16) 0.095(2) 0.0652(18) 0.0640(16) 0.0092(15) 0.0205(16) 0.0151(13)
C(17) 0.0734(16) 0.0722(18) 0.0622(14) 0.0208(13) 0.0089(13) 0.0124(13)
C(18) 0.0541(13) 0.0595(15) 0.0424(11) 0.0084(11) 0.0079(10) 0.0019(11)
C(19) 0.0394(11) 0.0754(17) 0.0520(12) 0.0094(11) 0.0029(11) 0.0041(11)
C(20) 0.0306(10) 0.0541(14) 0.0425(11) 0.0013(9) 0.0049(9) -0.0046(10)
C(21) 0.0277(10) 0.0593(14) 0.0520(12) -0.0029(9) 0.0023(9) -0.0033(10)
C(22) 0.0333(10) 0.0537(13) 0.0515(11) 0.0037(9) 0.0104(9) 0.0038(10)
C(23) 0.0309(10) 0.0654(15) 0.0603(13) 0.0105(10) 0.0098(10) 0.0111(12)
C(24) 0.0362(11) 0.0576(13) 0.0412(11) -0.0004(10) 0.0079(9) 0.0019(11)

loop_
_atom_type_symbol
_atom_type_description
_atom_type_scat_dispersion_real
_atom_type_scat_dispersion_imag
_atom_type_scat_source
C C 0.003 0.002
;
International Tables for Crystallography
(1992, Vol. C, Tables 4.2.6.8 and 6.1.1.4)
;
H H 0.000 0.000
;
International Tables for Crystallography
(1992, Vol. C, Table 6.1.1.4)
;
N N 0.006 0.003
;
International Tables for Crystallography
(1992, Vol. C, Tables 4.2.6.8 and 6.1.1.4)
;
O O 0.011 0.006
;
International Tables for Crystallography
(1992, Vol. C, Tables 4.2.6.8 and 6.1.1.4)
;

loop_
_geom_angle_atom_site_label_1
_geom_angle_atom_site_label_2
_geom_angle_atom_site_label_3
_geom_angle
_geom_angle_publ_flag
_geom_angle_site_symmetry_1
_geom_angle_site_symmetry_2
_geom_angle_site_symmetry_3
C(11) O(1) C(12) 113.58(13) yes . . .
C(23) O(3) C(24) 116.03(14) yes . . .
C(5) N(1) C(8) 107.72(14) yes 3_666 . 3_666
C(5) N(1) C(12) 121.44(15) yes 3_666 . .
C(8) N(1) C(12) 129.21(16) yes 3_666 . .
C(13) N(2) C(20) 107.34(14) yes 3_667 . 3_667
C(13) N(2) C(24) 122.63(15) yes 3_667 . .
C(20) N(2) C(24) 129.92(16) yes 3_667 . .
C(2) C(1) C(6) 118.89(19) yes . . .
C(1) C(2) C(3) 121.0(2) yes . . .
C(2) C(3) C(4) 121.6(2) yes . . .
C(3) C(4) C(5) 117.19(18) yes . . .
N(1) C(5) C(4) 130.53(17) yes 3_666 . .
N(1) C(5) C(6) 107.50(15) yes 3_666 . .
C(4) C(5) C(6) 121.97(18) yes . . .
C(1) C(6) C(5) 119.37(18) yes . . .
C(1) C(6) C(7) 133.35(18) yes . . .
C(5) C(6) C(7) 107.28(16) yes . . .
C(6) C(7) C(8) 109.17(17) yes . . .
N(1) C(8) C(7) 108.33(16) yes 3_666 . .
N(1) C(8) C(9) 125.24(15) yes 3_666 . .
C(7) C(8) C(9) 126.39(17) yes . . .
C(8) C(9) C(10) 113.51(15) yes . . .
C(9) C(10) C(11) 113.47(15) yes . . .
O(1) C(11) C(10) 107.53(13) yes . . .
O(1) C(12) O(2) 125.19(18) yes . . .
O(1) C(12) N(1) 111.58(16) yes . . .
O(2) C(12) N(1) 123.23(18) yes . . .
N(2) C(13) C(14) 130.65(16) yes 3_667 . .
N(2) C(13) C(18) 107.61(16) yes 3_667 . .
C(14) C(13) C(18) 121.73(18) yes . . .
C(13) C(14) C(15) 117.15(19) yes . . .
C(14) C(15) C(16) 122.1(2) yes . . .
C(15) C(16) C(17) 120.7(2) yes . . .
C(16) C(17) C(18) 118.6(2) yes . . .
C(13) C(18) C(17) 119.7(2) yes . . .
C(13) C(18) C(19) 107.08(17) yes . . .
C(17) C(18) C(19) 133.2(2) yes . . .
C(18) C(19) C(20) 109.71(18) yes . . .
N(2) C(20) C(19) 108.24(17) yes 3_667 . .
N(2) C(20) C(21) 125.06(15) yes 3_667 . .
C(19) C(20) C(21) 126.64(17) yes . . .
C(20) C(21) C(22) 111.89(16) yes . . .
C(21) C(22) C(23) 113.23(16) yes . . .
O(3) C(23) C(22) 107.66(14) yes . . .
O(3) C(24) O(4) 123.78(17) yes . . .
O(3) C(24) N(2) 112.28(16) yes . . .
O(4) C(24) N(2) 123.91(18) yes . . .
C(2) C(1) H(1) 120.5 no . . .
C(6) C(1) H(1) 120.6 no . . .
C(1) C(2) H(2) 119.3 no . . .
C(3) C(2) H(2) 119.7 no . . .
C(2) C(3) H(3) 118.9 no . . .
C(4) C(3) H(3) 119.6 no . . .
C(3) C(4) H(4) 122.4 no . . .
C(5) C(4) H(4) 120.4 no . . .
C(6) C(7) H(5) 125.5 no . . .
C(8) C(7) H(5) 125.3 no . . .
C(8) C(9) H(6) 108.6 no . . .
C(8) C(9) H(7) 108.5 no . . .
C(10) C(9) H(6) 108.5 no . . .
C(10) C(9) H(7) 108.2 no . . .
H(6) C(9) H(7) 109.5 no . . .
C(9) C(10) H(8) 108.1 no . . .
C(9) C(10) H(9) 108.4 no . . .
C(11) C(10) H(8) 109.2 no . . .
C(11) C(10) H(9) 108.2 no . . .
H(8) C(10) H(9) 109.5 no . . .
O(1) C(11) H(10) 110.4 no . . .
O(1) C(11) H(11) 109.6 no . . .
C(10) C(11) H(10) 110.1 no . . .
C(10) C(11) H(11) 109.7 no . . .
H(10) C(11) H(11) 109.5 no . . .
C(13) C(14) H(15) 121.4 no . . .
C(15) C(14) H(15) 121.5 no . . .
C(14) C(15) H(14) 119.5 no . . .
C(16) C(15) H(14) 118.4 no . . .
C(15) C(16) H(13) 120.2 no . . .
C(17) C(16) H(13) 119.2 no . . .
C(16) C(17) H(12) 120.5 no . . .
C(18) C(17) H(12) 120.9 no . . .
C(18) C(19) H(16) 125.4 no . . .
C(20) C(19) H(16) 124.9 no . . .
C(20) C(21) H(17) 109.4 no . . .
C(20) C(21) H(18) 108.9 no . . .
C(22) C(21) H(17) 109.0 no . . .
C(22) C(21) H(18) 108.2 no . . .
H(17) C(21) H(18) 109.5 no . . .
C(21) C(22) H(19) 107.9 no . . .
C(21) C(22) H(20) 108.8 no . . .
C(23) C(22) H(19) 108.7 no . . .
C(23) C(22) H(20) 108.7 no . . .
H(19) C(22) H(20) 109.5 no . . .
O(3) C(23) H(21) 110.0 no . . .
O(3) C(23) H(22) 109.7 no . . .
C(22) C(23) H(21) 109.7 no . . .
C(22) C(23) H(22) 110.3 no . . .
H(21) C(23) H(22) 109.5 no . . .

loop_
_geom_bond_atom_site_label_1
_geom_bond_atom_site_label_2
_geom_bond_distance
_geom_bond_publ_flag
_geom_bond_site_symmetry_1
_geom_bond_site_symmetry_2
O(1) C(11) 1.458(2) yes . .
O(1) C(12) 1.333(2) yes . .
O(2) C(12) 1.200(2) yes . .
O(3) C(23) 1.451(2) yes . .
O(3) C(24) 1.328(2) yes . .
O(4) C(24) 1.201(2) yes . .
N(1) C(5) 1.417(2) yes . 3_666
N(1) C(8) 1.422(2) yes . 3_666
N(1) C(12) 1.401(2) yes . .
N(2) C(13) 1.419(2) yes . 3_667
N(2) C(20) 1.430(2) yes . 3_667
N(2) C(24) 1.376(2) yes . .
C(1) C(2) 1.374(3) yes . .
C(1) C(6) 1.402(2) yes . .
C(2) C(3) 1.387(3) yes . .
C(3) C(4) 1.384(3) yes . .
C(4) C(5) 1.395(2) yes . .
C(5) C(6) 1.393(2) yes . .
C(6) C(7) 1.436(2) yes . .
C(7) C(8) 1.347(2) yes . .
C(8) C(9) 1.497(2) yes . .
C(9) C(10) 1.529(2) yes . .
C(10) C(11) 1.514(2) yes . .
C(13) C(14) 1.386(3) yes . .
C(13) C(18) 1.393(2) yes . .
C(14) C(15) 1.380(3) yes . .
C(15) C(16) 1.378(3) yes . .
C(16) C(17) 1.377(3) yes . .
C(17) C(18) 1.396(3) yes . .
C(18) C(19) 1.433(3) yes . .
C(19) C(20) 1.338(2) yes . .
C(20) C(21) 1.499(2) yes . .
C(21) C(22) 1.526(2) yes . .
C(22) C(23) 1.508(2) yes . .
C(1) H(1) 0.950 no . .
C(2) H(2) 0.950 no . .
C(3) H(3) 0.950 no . .
C(4) H(4) 0.950 no . .
C(7) H(5) 0.950 no . .
C(9) H(6) 0.950 no . .
C(9) H(7) 0.950 no . .
C(10) H(8) 0.950 no . .
C(10) H(9) 0.950 no . .
C(11) H(10) 0.950 no . .
C(11) H(11) 0.950 no . .
C(14) H(15) 0.950 no . .
C(15) H(14) 0.950 no . .
C(16) H(13) 0.950 no . .
C(17) H(12) 0.950 no . .
C(19) H(16) 0.950 no . .
C(21) H(17) 0.950 no . .
C(21) H(18) 0.950 no . .
C(22) H(19) 0.950 no . .
C(22) H(20) 0.950 no . .
C(23) H(21) 0.950 no . .
C(23) H(22) 0.950 no . .

loop_
_geom_contact_atom_site_label_1
_geom_contact_atom_site_label_2
_geom_contact_distance
_geom_contact_publ_flag
_geom_contact_site_symmetry_1
_geom_contact_site_symmetry_2
O(1) O(2) 3.1220(18) ? . 2_646
O(2) O(1) 3.1220(18) ? . 2_656
O(2) O(2) 3.2149(19) ? . 2_646
O(2) O(2) 3.2149(19) ? . 2_656
O(2) N(1) 3.5027(18) ? . 2_656
O(2) C(11) 3.591(2) ? . 2_646
O(2) C(11) 3.236(2) ? . 2_656
O(2) C(12) 2.997(2) ? . 2_656
O(4) C(21) 3.304(2) ? . 2_547
O(4) C(22) 3.343(2) ? . 2_547
O(4) C(23) 3.366(2) ? . 2_547
N(1) O(2) 3.5027(18) ? . 2_646
N(1) C(11) 3.591(2) ? . 2_646
N(2) C(16) 3.596(2) ? . 3_677
C(4) C(11) 3.483(2) ? . 4_465
C(5) C(11) 3.332(2) ? . 4_465
C(11) O(2) 3.236(2) ? . 2_646
C(11) O(2) 3.591(2) ? . 2_656
C(11) N(1) 3.591(2) ? . 2_656
C(11) C(4) 3.483(2) ? . 4_565
C(11) C(5) 3.332(2) ? . 4_565
C(12) O(2) 2.997(2) ? . 2_646
C(15) C(24) 3.557(3) ? . 3_677
C(16) N(2) 3.596(2) ? . 3_677
C(21) O(4) 3.304(2) ? . 2_557
C(22) O(4) 3.343(2) ? . 2_557
C(22) C(24) 3.585(2) ? . 1_565
C(23) O(4) 3.366(2) ? . 2_557
C(24) C(15) 3.557(3) ? . 3_677
C(24) C(22) 3.585(2) ? . 1_545
O(1) H(6) 3.046 ? . 3_676
O(1) H(7) 3.513 ? . 3_676
O(2) H(7) 3.445 ? . 4_565
O(2) H(10) 2.814 ? . 2_646
O(2) H(11) 3.571 ? . 2_646
O(2) H(11) 2.569 ? . 2_656
O(3) H(19) 3.334 ? . 1_545
O(3) H(20) 3.541 ? . 1_545
O(4) H(14) 3.489 ? . 3_677
O(4) H(16) 3.418 ? . 2_547
O(4) H(17) 2.562 ? . 2_547
O(4) H(19) 3.249 ? . 1_545
O(4) H(19) 2.980 ? . 2_547
O(4) H(21) 2.782 ? . 2_547
O(4) H(22) 3.151 ? . 1_545
O(4) H(22) 3.566 ? . 2_547
N(1) H(5) 3.416 ? . 3_676
N(1) H(10) 3.298 ? . 2_646
N(1) H(11) 2.993 ? . 2_646
N(2) H(20) 3.140 ? . 1_545
N(2) H(22) 3.569 ? . 1_545
C(1) H(3) 3.531 ? . 1_565
C(1) H(4) 3.373 ? . 1_565
C(1) H(8) 3.392 ? . 4_465
C(1) H(12) 2.875 ? . 1_545
C(1) H(13) 3.564 ? . 1_545
C(1) H(14) 3.310 ? . 4_475
C(1) H(16) 3.416 ? . .
C(2) H(8) 3.128 ? . 4_465
C(2) H(12) 2.923 ? . 1_545
C(2) H(14) 3.114 ? . 4_475
C(3) H(1) 3.259 ? . 1_545
C(3) H(8) 3.097 ? . 4_465
C(3) H(12) 3.288 ? . 1_545
C(3) H(14) 3.345 ? . 4_465
C(4) H(1) 3.358 ? . 1_545
C(4) H(5) 3.472 ? . 1_545
C(4) H(8) 3.326 ? . 4_465
C(4) H(9) 3.529 ? . 4_455
C(4) H(10) 2.986 ? . 4_465
C(4) H(11) 3.435 ? . 4_455
C(4) H(11) 3.318 ? . 4_465
C(5) H(5) 3.431 ? . 1_545
C(5) H(8) 3.541 ? . 4_465
C(5) H(10) 3.062 ? . 4_465
C(5) H(11) 2.813 ? . 4_465
C(5) H(12) 3.549 ? . 1_545
C(6) H(4) 3.268 ? . 1_565
C(6) H(8) 3.593 ? . 4_465
C(6) H(11) 3.072 ? . 4_465
C(6) H(12) 3.207 ? . 1_545
C(6) H(13) 3.244 ? . 1_545
C(7) H(4) 3.328 ? . 1_565
C(7) H(11) 3.387 ? . 4_465
C(7) H(13) 3.201 ? . 1_545
C(8) H(11) 3.345 ? . 4_465
C(9) H(7) 3.498 ? . 3_676
C(9) H(10) 3.340 ? . 3_676
C(10) H(4) 3.096 ? . 4_555
C(11) H(4) 3.139 ? . 4_555
C(11) H(6) 3.588 ? . 3_676
C(11) H(7) 3.422 ? . 3_676
C(12) H(5) 3.598 ? . 3_676
C(12) H(6) 3.304 ? . 3_676
C(12) H(10) 3.186 ? . 2_646
C(12) H(11) 3.405 ? . 2_646
C(13) H(18) 3.522 ? . 1_565
C(13) H(20) 3.583 ? . 3_677
C(13) H(22) 3.321 ? . 3_677
C(14) H(2) 3.066 ? . 4_565
C(14) H(3) 3.583 ? . 4_565
C(14) H(22) 2.948 ? . 3_677
C(15) H(2) 3.373 ? . 4_565
C(15) H(2) 3.230 ? . 4_575
C(15) H(3) 2.914 ? . 4_565
C(15) H(16) 3.520 ? . 4_575
C(16) H(2) 3.522 ? . 4_575
C(16) H(3) 3.320 ? . 4_565
C(17) H(1) 3.308 ? . .
C(17) H(18) 3.506 ? . 1_565
C(18) H(1) 3.262 ? . .
C(18) H(18) 3.176 ? . 1_565
C(19) H(1) 3.020 ? . .
C(19) H(18) 3.379 ? . 1_565
C(20) H(20) 3.571 ? . 3_677
C(22) H(20) 3.494 ? . 3_677
C(22) H(21) 3.296 ? . 2_557
C(23) H(15) 3.567 ? . 3_677
C(23) H(19) 3.211 ? . 2_547
C(23) H(21) 3.172 ? . 2_557
C(23) H(22) 3.595 ? . 2_547
C(24) H(19) 3.151 ? . 1_545
C(24) H(20) 3.274 ? . 1_545
C(24) H(21) 3.588 ? . 2_547
C(24) H(22) 3.465 ? . 1_545
H(1) C(3) 3.259 ? . 1_565
H(1) C(4) 3.358 ? . 1_565
H(1) C(17) 3.308 ? . .
H(1) C(18) 3.262 ? . .
H(1) C(19) 3.020 ? . .
H(1) H(3) 3.154 ? . 1_565
H(1) H(4) 3.347 ? . 1_565
H(1) H(12) 3.210 ? . 1_545
H(1) H(12) 2.995 ? . .
H(1) H(14) 2.856 ? . 4_475
H(1) H(16) 2.665 ? . .
H(2) C(14) 3.066 ? . 4_465
H(2) C(15) 3.373 ? . 4_465
H(2) C(15) 3.230 ? . 4_475
H(2) C(16) 3.522 ? . 4_475
H(2) H(8) 3.523 ? . 4_465
H(2) H(12) 3.256 ? . 1_545
H(2) H(13) 3.077 ? . 4_475
H(2) H(14) 3.457 ? . 4_465
H(2) H(14) 2.452 ? . 4_475
H(2) H(15) 2.907 ? . 4_465
H(2) H(16) 3.450 ? . .
H(3) C(1) 3.531 ? . 1_545
H(3) C(14) 3.583 ? . 4_465
H(3) C(15) 2.914 ? . 4_465
H(3) C(16) 3.320 ? . 4_465
H(3) H(1) 3.154 ? . 1_545
H(3) H(5) 3.483 ? . 4_465
H(3) H(8) 3.248 ? . 4_455
H(3) H(8) 3.462 ? . 4_465
H(3) H(9) 3.472 ? . 4_455
H(3) H(13) 3.385 ? . 4_465
H(3) H(14) 2.700 ? . 4_465
H(4) C(1) 3.373 ? . 1_545
H(4) C(6) 3.268 ? . 1_545
H(4) C(7) 3.328 ? . 1_545
H(4) C(10) 3.096 ? . 4_455
H(4) C(11) 3.139 ? . 4_455
H(4) H(1) 3.347 ? . 1_545
H(4) H(5) 3.354 ? . 1_545
H(4) H(8) 2.884 ? . 4_455
H(4) H(9) 2.822 ? . 4_455
H(4) H(10) 2.961 ? . 4_465
H(4) H(11) 2.489 ? . 4_455
H(5) N(1) 3.416 ? . 3_676
H(5) C(4) 3.472 ? . 1_565
H(5) C(5) 3.431 ? . 1_565
H(5) C(12) 3.598 ? . 3_676
H(5) H(3) 3.483 ? . 4_565
H(5) H(4) 3.354 ? . 1_565
H(5) H(13) 3.267 ? . 1_545
H(6) O(1) 3.046 ? . 3_676
H(6) C(11) 3.588 ? . 3_676
H(6) C(12) 3.304 ? . 3_676
H(6) H(6) 3.557 ? . 3_676
H(6) H(7) 3.006 ? . 3_676
H(6) H(9) 2.897 ? . 1_565
H(6) H(10) 3.205 ? . 3_676
H(7) O(1) 3.513 ? . 3_676
H(7) O(2) 3.445 ? . 4_465
H(7) C(9) 3.498 ? . 3_676
H(7) C(11) 3.422 ? . 3_676
H(7) H(6) 3.006 ? . 3_676
H(7) H(7) 3.199 ? . 3_676
H(7) H(10) 2.692 ? . 3_676
H(8) C(1) 3.392 ? . 4_565
H(8) C(2) 3.128 ? . 4_565
H(8) C(3) 3.097 ? . 4_565
H(8) C(4) 3.326 ? . 4_565
H(8) C(5) 3.541 ? . 4_565
H(8) C(6) 3.593 ? . 4_565
H(8) H(2) 3.523 ? . 4_565
H(8) H(3) 3.248 ? . 4_555
H(8) H(3) 3.462 ? . 4_565
H(8) H(4) 2.884 ? . 4_555
H(9) C(4) 3.529 ? . 4_555
H(9) H(3) 3.472 ? . 4_555
H(9) H(4) 2.822 ? . 4_555
H(9) H(6) 2.897 ? . 1_545
H(10) O(2) 2.814 ? . 2_656
H(10) N(1) 3.298 ? . 2_656
H(10) C(4) 2.986 ? . 4_565
H(10) C(5) 3.062 ? . 4_565
H(10) C(9) 3.340 ? . 3_676
H(10) C(12) 3.186 ? . 2_656
H(10) H(4) 2.961 ? . 4_565
H(10) H(6) 3.205 ? . 3_676
H(10) H(7) 2.692 ? . 3_676
H(11) O(2) 2.569 ? . 2_646
H(11) O(2) 3.571 ? . 2_656
H(11) N(1) 2.993 ? . 2_656
H(11) C(4) 3.435 ? . 4_555
H(11) C(4) 3.318 ? . 4_565
H(11) C(5) 2.813 ? . 4_565
H(11) C(6) 3.072 ? . 4_565
H(11) C(7) 3.387 ? . 4_565
H(11) C(8) 3.345 ? . 4_565
H(11) C(12) 3.405 ? . 2_656
H(11) H(4) 2.489 ? . 4_555
H(12) C(1) 2.875 ? . 1_565
H(12) C(2) 2.923 ? . 1_565
H(12) C(3) 3.288 ? . 1_565
H(12) C(5) 3.549 ? . 1_565
H(12) C(6) 3.207 ? . 1_565
H(12) H(1) 2.995 ? . .
H(12) H(1) 3.210 ? . 1_565
H(12) H(2) 3.256 ? . 1_565
H(12) H(17) 3.512 ? . 1_565
H(13) C(1) 3.564 ? . 1_565
H(13) C(6) 3.244 ? . 1_565
H(13) C(7) 3.201 ? . 1_565
H(13) H(2) 3.077 ? . 4_575
H(13) H(3) 3.385 ? . 4_565
H(13) H(5) 3.267 ? . 1_565
H(14) O(4) 3.489 ? . 3_677
H(14) C(1) 3.310 ? . 4_575
H(14) C(2) 3.114 ? . 4_575
H(14) C(3) 3.345 ? . 4_565
H(14) H(1) 2.856 ? . 4_575
H(14) H(2) 3.457 ? . 4_565
H(14) H(2) 2.452 ? . 4_575
H(14) H(3) 2.700 ? . 4_565
H(14) H(16) 2.820 ? . 4_575
H(15) C(23) 3.567 ? . 3_677
H(15) H(2) 2.907 ? . 4_565
H(15) H(16) 3.136 ? . 4_575
H(15) H(17) 2.938 ? . 4_565
H(15) H(22) 2.688 ? . 3_677
H(16) O(4) 3.418 ? . 2_557
H(16) C(1) 3.416 ? . .
H(16) C(15) 3.520 ? . 4_475
H(16) H(1) 2.665 ? . .
H(16) H(2) 3.450 ? . .
H(16) H(14) 2.820 ? . 4_475
H(16) H(15) 3.136 ? . 4_475
H(16) H(17) 3.560 ? . 1_565
H(17) O(4) 2.562 ? . 2_557
H(17) H(12) 3.512 ? . 1_545
H(17) H(15) 2.938 ? . 4_465
H(17) H(16) 3.560 ? . 1_545
H(18) C(13) 3.522 ? . 1_545
H(18) C(17) 3.506 ? . 1_545
H(18) C(18) 3.176 ? . 1_545
H(18) C(19) 3.379 ? . 1_545
H(19) O(3) 3.334 ? . 1_565
H(19) O(4) 3.249 ? . 1_565
H(19) O(4) 2.980 ? . 2_557
H(19) C(23) 3.211 ? . 2_557
H(19) C(24) 3.151 ? . 1_565
H(19) H(20) 3.466 ? . 3_677
H(19) H(21) 3.313 ? . 1_565
H(19) H(21) 2.600 ? . 2_557
H(19) H(22) 2.980 ? . 2_557
H(20) O(3) 3.541 ? . 1_565
H(20) N(2) 3.140 ? . 1_565
H(20) C(13) 3.583 ? . 3_677
H(20) C(20) 3.571 ? . 3_677
H(20) C(22) 3.494 ? . 3_677
H(20) C(24) 3.274 ? . 1_565
H(20) H(19) 3.466 ? . 3_677
H(20) H(20) 2.765 ? . 3_677
H(21) O(4) 2.782 ? . 2_557
H(21) C(22) 3.296 ? . 2_547
H(21) C(23) 3.172 ? . 2_547
H(21) C(24) 3.588 ? . 2_557
H(21) H(19) 3.313 ? . 1_545
H(21) H(19) 2.600 ? . 2_547
H(21) H(21) 3.196 ? . 2_547
H(21) H(21) 3.196 ? . 2_557
H(21) H(22) 2.666 ? . 2_547
H(22) O(4) 3.151 ? . 1_565
H(22) O(4) 3.566 ? . 2_557
H(22) N(2) 3.569 ? . 1_565
H(22) C(13) 3.321 ? . 3_677
H(22) C(14) 2.948 ? . 3_677
H(22) C(23) 3.595 ? . 2_557
H(22) C(24) 3.465 ? . 1_565
H(22) H(15) 2.688 ? . 3_677
H(22) H(19) 2.980 ? . 2_547
H(22) H(21) 2.666 ? . 2_557

loop_
_geom_torsion_atom_site_label_1
_geom_torsion_atom_site_label_2
_geom_torsion_atom_site_label_3
_geom_torsion_atom_site_label_4
_geom_torsion
_geom_torsion_publ_flag
_geom_torsion_site_symmetry_1
_geom_torsion_site_symmetry_2
_geom_torsion_site_symmetry_3
_geom_torsion_site_symmetry_4
C(11) O(1) C(12) O(2) -12.5(2) ? . . . .
C(11) O(1) C(12) N(1) 168.47(14) ? . . . .
C(12) O(1) C(11) C(10) -172.90(15) ? . . . .
C(23) O(3) C(24) O(4) 10.2(2) ? . . . .
C(23) O(3) C(24) N(2) -171.55(15) ? . . . .
C(24) O(3) C(23) C(22) 176.26(15) ? . . . .
C(5) N(1) C(8) C(7) -0.26(19) ? 3_666 . 3_666 3_666
C(5) N(1) C(8) C(9) -178.25(15) ? 3_666 . 3_666 3_666
C(8) N(1) C(5) C(4) -179.73(18) ? 3_666 . 3_666 3_666
C(8) N(1) C(5) C(6) 0.08(18) ? 3_666 . 3_666 3_666
C(5) N(1) C(12) O(1) 177.07(15) ? 3_666 . . .
C(5) N(1) C(12) O(2) -2.0(2) ? 3_666 . . .
C(12) N(1) C(5) C(4) -13.0(2) ? . . 3_666 3_666
C(12) N(1) C(5) C(6) 166.78(15) ? . . 3_666 3_666
C(8) N(1) C(12) O(1) -19.4(2) ? 3_666 . . .
C(8) N(1) C(12) O(2) 161.59(18) ? 3_666 . . .
C(12) N(1) C(8) C(7) -165.59(17) ? . . 3_666 3_666
C(12) N(1) C(8) C(9) 16.4(2) ? . . 3_666 3_666
C(13) N(2) C(20) C(19) 0.8(2) ? 3_667 . 3_667 3_667
C(13) N(2) C(20) C(21) 178.23(17) ? 3_667 . 3_667 3_667
C(20) N(2) C(13) C(14) 179.8(2) ? 3_667 . 3_667 3_667
C(20) N(2) C(13) C(18) -0.6(2) ? 3_667 . 3_667 3_667
C(13) N(2) C(24) O(3) -175.82(15) ? 3_667 . . .
C(13) N(2) C(24) O(4) 2.5(3) ? 3_667 . . .
C(24) N(2) C(13) C(14) 3.2(3) ? . . 3_667 3_667
C(24) N(2) C(13) C(18) -177.22(17) ? . . 3_667 3_667
C(20) N(2) C(24) O(3) 8.4(2) ? 3_667 . . .
C(20) N(2) C(24) O(4) -173.30(19) ? 3_667 . . .
C(24) N(2) C(20) C(19) 177.09(19) ? . . 3_667 3_667
C(24) N(2) C(20) C(21) -5.5(3) ? . . 3_667 3_667
C(2) C(1) C(6) C(5) 0.3(2) ? . . . .
C(2) C(1) C(6) C(7) 179.1(2) ? . . . .
C(6) C(1) C(2) C(3) 0.5(3) ? . . . .
C(1) C(2) C(3) C(4) -0.9(3) ? . . . .
C(2) C(3) C(4) C(5) 0.3(2) ? . . . .
C(3) C(4) C(5) N(1) -179.17(18) ? . . . 3_666
C(3) C(4) C(5) C(6) 0.6(2) ? . . . .
N(1) C(5) C(6) C(1) 178.91(16) ? 3_666 . . .
N(1) C(5) C(6) C(7) -0.12(19) ? 3_666 . . .
C(4) C(5) C(6) C(1) -0.9(2) ? . . . .
C(4) C(5) C(6) C(7) -179.95(15) ? . . . .
C(1) C(6) C(7) C(8) -178.5(2) ? . . . .
C(5) C(6) C(7) C(8) 0.3(2) ? . . . .
C(6) C(7) C(8) N(1) -0.3(2) ? . . . 3_666
C(6) C(7) C(8) C(9) -178.30(16) ? . . . .
N(1) C(8) C(9) C(10) -77.9(2) ? 3_666 . . .
C(7) C(8) C(9) C(10) 99.7(2) ? . . . .
C(8) C(9) C(10) C(11) 179.64(14) ? . . . .
C(9) C(10) C(11) O(1) -78.14(18) ? . . . .
N(2) C(13) C(14) C(15) -178.85(19) ? 3_667 . . .
N(2) C(13) C(18) C(17) 179.13(18) ? 3_667 . . .
N(2) C(13) C(18) C(19) -0.2(2) ? 3_667 . . .
C(14) C(13) C(18) C(17) -0.5(3) ? . . . .
C(14) C(13) C(18) C(19) -179.84(18) ? . . . .
C(18) C(13) C(14) C(15) 0.7(3) ? . . . .
C(13) C(14) C(15) C(16) -0.4(3) ? . . . .
C(14) C(15) C(16) C(17) -0.1(2) ? . . . .
C(15) C(16) C(17) C(18) 0.3(3) ? . . . .
C(16) C(17) C(18) C(13) 0.0(3) ? . . . .
C(16) C(17) C(18) C(19) 179.1(2) ? . . . .
C(13) C(18) C(19) C(20) -0.3(2) ? . . . .
C(17) C(18) C(19) C(20) -179.5(2) ? . . . .
C(18) C(19) C(20) N(2) 0.7(2) ? . . . 3_667
C(18) C(19) C(20) C(21) 178.06(18) ? . . . .
N(2) C(20) C(21) C(22) 85.3(2) ? 3_667 . . .
C(19) C(20) C(21) C(22) -91.6(2) ? . . . .
C(20) C(21) C(22) C(23) 178.54(14) ? . . . .
C(21) C(22) C(23) O(3) 82.72(18) ? . . . .
